data_7001916
loop_
_publ_author_name
'Zheng, Xiao-Dan'
'Jiang, Long'
'Feng, Xiao-Long'
'Lu, Tong-Bu'

_publ_section_title
;
 Constructions of 1D helical chains with left-handed/right-handed
 helicity: a correlation between the helicity of 1D chains and the
 chirality of building blocks
;
_journal_issue 34
_journal_name_full 'Dalton Transactions'
_journal_page_first 6802
_journal_page_last 6808
_journal_paper_doi 10.1039/b904081a
_journal_year 2009
_chemical_absolute_configuration ad
_chemical_formula_sum 'C20 H36 N10 Ni'
_chemical_formula_weight 475.30
_chemical_name_systematic
;
?
;
_space_group_IT_number 4
_symmetry_cell_setting monoclinic
_symmetry_space_group_name_Hall 'P 2yb'
_symmetry_space_group_name_H-M 'P 1 21 1'
_atom_sites_solution_hydrogens geom
_atom_sites_solution_primary direct
_atom_sites_solution_secondary difmap
_audit_creation_method SHELXL-97
_cell_angle_alpha 90.00
_cell_angle_beta 106.989(5)
_cell_angle_gamma 90.00
_cell_formula_units_Z 2
_cell_length_a 7.459(2)
_cell_length_b 18.836(6)
_cell_length_c 8.948(3)
_cell_measurement_reflns_used 1893
_cell_measurement_temperature 173(2)
_cell_measurement_theta_max 25.20
_cell_measurement_theta_min 2.61
_cell_volume 1202.3(6)
_computing_cell_refinement 'Bruker SMART'
_computing_data_collection 'Bruker SMART'
_computing_data_reduction 'Bruker SAINT'
_computing_molecular_graphics 'Bruker SHELXTL'
_computing_publication_material 'Bruker SHELXTL'
_computing_structure_refinement 'SHELXL-97 (Sheldrick, 1997)'
_computing_structure_solution 'SHELXS-97 (Sheldrick, 1990)'
_diffrn_ambient_temperature 173(2)
_diffrn_measured_fraction_theta_full 0.976
_diffrn_measured_fraction_theta_max 0.976
_diffrn_measurement_device_type 'CCD area detector'
_diffrn_measurement_method 'phi and omega scans'
_diffrn_radiation_monochromator graphite
_diffrn_radiation_source 'fine-focus sealed tube'
_diffrn_radiation_type MoK\a
_diffrn_radiation_wavelength 0.71073
_diffrn_reflns_av_R_equivalents 0.0332
_diffrn_reflns_av_sigmaI/netI 0.0779
_diffrn_reflns_limit_h_max 9
_diffrn_reflns_limit_h_min -7
_diffrn_reflns_limit_k_max 23
_diffrn_reflns_limit_k_min -14
_diffrn_reflns_limit_l_max 10
_diffrn_reflns_limit_l_min -11
_diffrn_reflns_number 5117
_diffrn_reflns_theta_full 26.00
_diffrn_reflns_theta_max 26.00
_diffrn_reflns_theta_min 2.16
_exptl_absorpt_coefficient_mu 0.835
_exptl_absorpt_correction_T_max 0.7999
_exptl_absorpt_correction_T_min 0.7206
_exptl_absorpt_correction_type multi-scan
_exptl_absorpt_process_details 'SADABS (Sheldrick, 1996)'
_exptl_crystal_colour purple
_exptl_crystal_density_diffrn 1.313
_exptl_crystal_density_method 'not measured'
_exptl_crystal_description block
_exptl_crystal_F_000 508
_exptl_crystal_size_max 0.42
_exptl_crystal_size_mid 0.40
_exptl_crystal_size_min 0.28
_refine_diff_density_max 0.981
_refine_diff_density_min -0.549
_refine_diff_density_rms 0.126
_refine_ls_abs_structure_details 'Flack H D (1983), Acta Cryst. A39, 876-881'
_refine_ls_abs_structure_Flack 0.00(2)
_refine_ls_extinction_method none
_refine_ls_goodness_of_fit_ref 1.016
_refine_ls_hydrogen_treatment constr
_refine_ls_matrix_type full
_refine_ls_number_parameters 286
_refine_ls_number_reflns 3360
_refine_ls_number_restraints 1
_refine_ls_restrained_S_all 1.016
_refine_ls_R_factor_all 0.0672
_refine_ls_R_factor_gt 0.0456
_refine_ls_shift/su_max 0.000
_refine_ls_shift/su_mean 0.000
_refine_ls_structure_factor_coef Fsqd
_refine_ls_weighting_details 'calc w=1/[\s^2^(Fo^2^)+(0.0775P)^2^+0.0000P] where P=(Fo^2^+2Fc^2^)/3'
_refine_ls_weighting_scheme calc
_refine_ls_wR_factor_gt 0.1099
_refine_ls_wR_factor_ref 0.1296
_reflns_number_gt 2705
_reflns_number_total 3360
_reflns_threshold_expression >2sigma(I)
_cod_data_source_file b904081a.txt
_cod_data_source_block S-1
_cod_depositor_comments
;
The following automatic conversions were performed:
'_symmetry_cell_setting' value 'Monoclinic' changed to 'monoclinic'
according to '/home/saulius/struct/CIF-dictionaries/cif_core.dic'
dictionary named 'cif_core.dic' version 2.4.1 from 2010-06-29.

Automatic conversion script
Id: cif_fix_enum 1527 2010-12-29 10:47:43Z saulius 
;
_cod_original_cell_volume 1202.4(7)
_cod_original_sg_symbol_H-M P2(1)
_cod_database_code 7001916

loop_
_symmetry_equiv_pos_as_xyz
'x, y, z'
'-x, y+1/2, -z'

loop_
_atom_site_label
_atom_site_type_symbol
_atom_site_fract_x
_atom_site_fract_y
_atom_site_fract_z
_atom_site_U_iso_or_equiv
_atom_site_adp_type
_atom_site_occupancy
_atom_site_symmetry_multiplicity
_atom_site_calc_flag
_atom_site_refinement_flags
_atom_site_disorder_assembly
_atom_site_disorder_group
C1 C 0.1874(9) 0.8196(3) 0.4183(7) 0.0255(14) Uani 1 1 d . . .
H1A H 0.0614 0.8133 0.4321 0.031 Uiso 1 1 calc R . .
H1B H 0.1945 0.7901 0.3286 0.031 Uiso 1 1 calc R . .
C2 C 0.2171(8) 0.8976(3) 0.3850(6) 0.0209(14) Uani 1 1 d . . .
H2A H 0.3405 0.9035 0.3659 0.025 Uiso 1 1 calc R . .
H2B H 0.1188 0.9130 0.2899 0.025 Uiso 1 1 calc R . .
C3 C 0.2641(8) 1.0176(3) 0.5038(6) 0.0208(12) Uani 1 1 d . . .
H3 H 0.4025 1.0192 0.5199 0.025 Uiso 1 1 calc R . .
C4 C 0.1655(9) 1.0493(3) 0.3415(7) 0.0298(14) Uani 1 1 d . . .
H4A H 0.2108 1.0254 0.2622 0.045 Uiso 1 1 calc R . .
H4B H 0.1932 1.1001 0.3417 0.045 Uiso 1 1 calc R . .
H4C H 0.0298 1.0424 0.3175 0.045 Uiso 1 1 calc R . .
C5 C 0.2198(10) 1.0635(3) 0.6319(7) 0.0293(16) Uani 1 1 d . . .
H5A H 0.2318 1.1139 0.6050 0.035 Uiso 1 1 calc R . .
H5B H 0.0867 1.0555 0.6257 0.035 Uiso 1 1 calc R . .
C6 C 0.3362(10) 1.0530(3) 0.8034(7) 0.0326(16) Uani 1 1 d . . .
C7 C 0.5422(10) 1.0676(4) 0.8280(7) 0.0349(16) Uani 1 1 d . . .
H7A H 0.6096 1.0641 0.9395 0.052 Uiso 1 1 calc R . .
H7B H 0.5576 1.1155 0.7907 0.052 Uiso 1 1 calc R . .
H7C H 0.5928 1.0328 0.7697 0.052 Uiso 1 1 calc R . .
C8 C 0.2603(12) 1.1068(4) 0.9008(8) 0.0429(18) Uani 1 1 d . . .
H8A H 0.1258 1.0989 0.8827 0.064 Uiso 1 1 calc R . .
H8B H 0.2810 1.1552 0.8694 0.064 Uiso 1 1 calc R . .
H8C H 0.3260 1.1003 1.0120 0.064 Uiso 1 1 calc R . .
C9 C 0.1361(8) 0.9639(3) 0.8863(7) 0.0260(13) Uani 1 1 d . . .
H9A H 0.0333 0.9773 0.7924 0.031 Uiso 1 1 calc R . .
H9B H 0.1252 0.9936 0.9745 0.031 Uiso 1 1 calc R . .
C10 C 0.1162(7) 0.8856(4) 0.9240(5) 0.0267(11) Uani 1 1 d . . .
H10A H 0.2153 0.8723 1.0204 0.032 Uiso 1 1 calc R . .
H10B H -0.0072 0.8773 0.9416 0.032 Uiso 1 1 calc R . .
C11 C 0.1489(8) 0.7632(3) 0.8303(7) 0.0245(13) Uani 1 1 d . . .
H11 H 0.2747 0.7542 0.9064 0.029 Uiso 1 1 calc R . .
C12 C -0.0032(12) 0.7386(4) 0.9043(9) 0.047(2) Uani 1 1 d . . .
H12A H 0.0187 0.7607 1.0072 0.070 Uiso 1 1 calc R . .
H12B H 0.0022 0.6868 0.9160 0.070 Uiso 1 1 calc R . .
H12C H -0.1270 0.7525 0.8368 0.070 Uiso 1 1 calc R . .
C13 C 0.1333(8) 0.7200(3) 0.6818(7) 0.0262(14) Uani 1 1 d . . .
H13A H 0.1127 0.6698 0.7053 0.031 Uiso 1 1 calc R . .
H13B H 0.0188 0.7360 0.6013 0.031 Uiso 1 1 calc R . .
C14 C 0.2939(9) 0.7215(3) 0.6084(7) 0.0239(14) Uani 1 1 d . . .
C15 C 0.4801(8) 0.6945(3) 0.7240(7) 0.0278(14) Uani 1 1 d . . .
H15A H 0.5768 0.6915 0.6700 0.042 Uiso 1 1 calc R . .
H15B H 0.4601 0.6474 0.7629 0.042 Uiso 1 1 calc R . .
H15C H 0.5209 0.7276 0.8120 0.042 Uiso 1 1 calc R . .
C16 C 0.2463(10) 0.6709(4) 0.4670(8) 0.0366(16) Uani 1 1 d . . .
H16A H 0.1308 0.6868 0.3899 0.055 Uiso 1 1 calc R . .
H16B H 0.2284 0.6227 0.5017 0.055 Uiso 1 1 calc R . .
H16C H 0.3492 0.6709 0.4196 0.055 Uiso 1 1 calc R . .
C17 C 0.6866(8) 0.9296(3) 0.5704(6) 0.0233(13) Uani 1 1 d . . .
C18 C 0.6857(11) 0.9714(4) 0.3351(8) 0.0298(16) Uani 1 1 d . . .
C19 C 0.6357(9) 0.8297(3) 1.0525(7) 0.0268(14) Uani 1 1 d . . .
C20 C 0.6943(11) 0.7879(4) 1.3005(8) 0.0275(17) Uani 1 1 d . . .
N9 N 0.7605(7) 0.8105(3) 1.1851(5) 0.0349(14) Uani 1 1 d . . .
N1 N 0.3331(7) 0.7962(3) 0.5621(5) 0.0203(11) Uani 1 1 d . . .
H1C H 0.4446 0.7936 0.5357 0.024 Uiso 1 1 calc R . .
N2 N 0.2093(7) 0.9420(3) 0.5182(5) 0.0196(10) Uani 1 1 d . . .
H2C H 0.0850 0.9425 0.5190 0.024 Uiso 1 1 calc R . .
N3 N 0.3178(7) 0.9777(3) 0.8579(5) 0.0259(12) Uani 1 1 d . . .
H3A H 0.4068 0.9739 0.9551 0.031 Uiso 1 1 calc R . .
N4 N 0.1331(6) 0.8416(2) 0.7913(5) 0.0192(10) Uani 1 1 d . . .
H4D H 0.0249 0.8483 0.7087 0.023 Uiso 1 1 calc R . .
N5 N 0.6106(7) 0.9119(3) 0.6608(5) 0.0253(11) Uani 1 1 d . . .
N6 N 0.7825(7) 0.9508(3) 0.4757(6) 0.0305(13) Uani 1 1 d . . .
N7 N 0.6045(10) 0.9914(3) 0.2081(7) 0.0499(17) Uani 1 1 d . . .
N8 N 0.5412(7) 0.8463(3) 0.9301(5) 0.0238(11) Uani 1 1 d . . .
N10 N 0.6598(9) 0.7663(4) 1.4096(6) 0.0462(16) Uani 1 1 d . . .
Ni1 Ni 0.36457(9) 0.88542(3) 0.72357(6) 0.01768(19) Uani 1 1 d . . .

loop_
_atom_site_aniso_label
_atom_site_aniso_U_11
_atom_site_aniso_U_22
_atom_site_aniso_U_33
_atom_site_aniso_U_23
_atom_site_aniso_U_13
_atom_site_aniso_U_12
C1 0.034(4) 0.021(3) 0.019(3) -0.003(2) 0.004(3) 0.000(3)
C2 0.021(3) 0.023(4) 0.017(2) 0.007(3) 0.0020(19) -0.001(3)
C3 0.021(3) 0.018(3) 0.023(3) 0.006(2) 0.006(2) 0.001(2)
C4 0.036(4) 0.024(3) 0.028(3) 0.009(3) 0.007(3) 0.006(3)
C5 0.042(4) 0.016(3) 0.028(3) 0.001(3) 0.007(3) 0.000(3)
C6 0.060(5) 0.016(3) 0.021(3) -0.002(2) 0.011(3) -0.007(3)
C7 0.046(4) 0.029(4) 0.027(3) 0.000(3) 0.007(3) -0.016(3)
C8 0.076(6) 0.025(4) 0.026(3) -0.004(3) 0.013(3) -0.002(4)
C9 0.027(3) 0.022(3) 0.031(3) -0.002(3) 0.011(3) 0.002(3)
C10 0.026(3) 0.032(3) 0.026(2) -0.003(4) 0.013(2) 0.001(4)
C11 0.023(3) 0.019(3) 0.030(3) 0.005(3) 0.006(2) -0.007(3)
C12 0.071(6) 0.030(4) 0.051(4) 0.003(3) 0.035(4) -0.018(4)
C13 0.022(4) 0.020(3) 0.035(3) -0.002(3) 0.006(3) -0.003(3)
C14 0.031(4) 0.013(3) 0.026(3) -0.002(3) 0.006(3) -0.003(3)
C15 0.026(4) 0.025(3) 0.031(4) -0.001(3) 0.006(3) 0.006(3)
C16 0.051(5) 0.024(3) 0.036(4) -0.013(3) 0.013(3) -0.004(3)
C17 0.024(3) 0.024(3) 0.018(3) 0.001(2) 0.001(2) -0.002(3)
C18 0.046(4) 0.023(4) 0.027(4) -0.004(3) 0.020(3) -0.008(3)
C19 0.037(4) 0.021(3) 0.025(3) -0.002(3) 0.015(3) -0.002(3)
C20 0.035(4) 0.025(4) 0.019(3) -0.002(3) 0.002(3) 0.003(3)
N9 0.035(3) 0.051(4) 0.017(2) 0.008(2) 0.005(2) 0.001(3)
N1 0.028(3) 0.014(3) 0.021(2) -0.001(2) 0.011(2) 0.002(2)
N2 0.024(3) 0.018(2) 0.019(2) 0.002(2) 0.010(2) 0.003(2)
N3 0.045(3) 0.017(3) 0.014(2) 0.0011(19) 0.007(2) 0.000(2)
N4 0.017(3) 0.019(3) 0.023(2) 0.002(2) 0.0062(19) -0.003(2)
N5 0.023(3) 0.030(3) 0.021(2) 0.003(2) 0.002(2) -0.001(2)
N6 0.019(3) 0.045(4) 0.028(3) 0.009(2) 0.007(2) -0.003(2)
N7 0.081(5) 0.043(4) 0.027(3) 0.008(3) 0.018(3) 0.002(4)
N8 0.025(3) 0.024(3) 0.020(3) 0.006(2) 0.002(2) -0.003(2)
N10 0.068(5) 0.048(4) 0.029(3) 0.012(3) 0.024(3) 0.014(3)
Ni1 0.0235(4) 0.0163(3) 0.0132(3) 0.0015(4) 0.0053(2) -0.0004(4)

loop_
_atom_type_symbol
_atom_type_description
_atom_type_scat_dispersion_real
_atom_type_scat_dispersion_imag
_atom_type_scat_source
C C 0.0033 0.0016 'International Tables Vol C Tables 4.2.6.8 and 6.1.1.4'
H H 0.0000 0.0000 'International Tables Vol C Tables 4.2.6.8 and 6.1.1.4'
N N 0.0061 0.0033 'International Tables Vol C Tables 4.2.6.8 and 6.1.1.4'
Ni Ni 0.3393 1.1124 'International Tables Vol C Tables 4.2.6.8 and 6.1.1.4'

loop_
_geom_angle_atom_site_label_1
_geom_angle_atom_site_label_2
_geom_angle_atom_site_label_3
_geom_angle
_geom_angle_site_symmetry_1
_geom_angle_site_symmetry_3
_geom_angle_publ_flag
N1 C1 C2 110.0(5) . . ?
N1 C1 H1A 109.7 . . ?
C2 C1 H1A 109.7 . . ?
N1 C1 H1B 109.7 . . ?
C2 C1 H1B 109.7 . . ?
H1A C1 H1B 108.2 . . ?
N2 C2 C1 110.3(4) . . ?
N2 C2 H2A 109.6 . . ?
C1 C2 H2A 109.6 . . ?
N2 C2 H2B 109.6 . . ?
C1 C2 H2B 109.6 . . ?
H2A C2 H2B 108.1 . . ?
N2 C3 C4 112.4(5) . . ?
N2 C3 C5 110.2(5) . . ?
C4 C3 C5 109.6(5) . . ?
N2 C3 H3 108.2 . . ?
C4 C3 H3 108.2 . . ?
C5 C3 H3 108.2 . . ?
C3 C4 H4A 109.5 . . ?
C3 C4 H4B 109.5 . . ?
H4A C4 H4B 109.5 . . ?
C3 C4 H4C 109.5 . . ?
H4A C4 H4C 109.5 . . ?
H4B C4 H4C 109.5 . . ?
C6 C5 C3 119.1(5) . . ?
C6 C5 H5A 107.5 . . ?
C3 C5 H5A 107.5 . . ?
C6 C5 H5B 107.5 . . ?
C3 C5 H5B 107.5 . . ?
H5A C5 H5B 107.0 . . ?
C7 C6 N3 107.9(5) . . ?
C7 C6 C5 112.0(5) . . ?
N3 C6 C5 111.3(5) . . ?
C7 C6 C8 108.8(6) . . ?
N3 C6 C8 110.3(5) . . ?
C5 C6 C8 106.5(6) . . ?
C6 C7 H7A 109.5 . . ?
C6 C7 H7B 109.5 . . ?
H7A C7 H7B 109.5 . . ?
C6 C7 H7C 109.5 . . ?
H7A C7 H7C 109.5 . . ?
H7B C7 H7C 109.5 . . ?
C6 C8 H8A 109.5 . . ?
C6 C8 H8B 109.5 . . ?
H8A C8 H8B 109.5 . . ?
C6 C8 H8C 109.5 . . ?
H8A C8 H8C 109.5 . . ?
H8B C8 H8C 109.5 . . ?
N3 C9 C10 111.2(5) . . ?
N3 C9 H9A 109.4 . . ?
C10 C9 H9A 109.4 . . ?
N3 C9 H9B 109.4 . . ?
C10 C9 H9B 109.4 . . ?
H9A C9 H9B 108.0 . . ?
N4 C10 C9 109.0(4) . . ?
N4 C10 H10A 109.9 . . ?
C9 C10 H10A 109.9 . . ?
N4 C10 H10B 109.9 . . ?
C9 C10 H10B 109.9 . . ?
H10A C10 H10B 108.3 . . ?
N4 C11 C13 109.7(5) . . ?
N4 C11 C12 112.0(5) . . ?
C13 C11 C12 109.4(5) . . ?
N4 C11 H11 108.5 . . ?
C13 C11 H11 108.5 . . ?
C12 C11 H11 108.5 . . ?
C11 C12 H12A 109.5 . . ?
C11 C12 H12B 109.5 . . ?
H12A C12 H12B 109.5 . . ?
C11 C12 H12C 109.5 . . ?
H12A C12 H12C 109.5 . . ?
H12B C12 H12C 109.5 . . ?
C14 C13 C11 119.5(5) . . ?
C14 C13 H13A 107.4 . . ?
C11 C13 H13A 107.4 . . ?
C14 C13 H13B 107.4 . . ?
C11 C13 H13B 107.4 . . ?
H13A C13 H13B 107.0 . . ?
N1 C14 C13 111.9(5) . . ?
N1 C14 C16 111.5(5) . . ?
C13 C14 C16 108.7(5) . . ?
N1 C14 C15 106.2(5) . . ?
C13 C14 C15 111.6(5) . . ?
C16 C14 C15 106.9(5) . . ?
C14 C15 H15A 109.5 . . ?
C14 C15 H15B 109.5 . . ?
H15A C15 H15B 109.5 . . ?
C14 C15 H15C 109.5 . . ?
H15A C15 H15C 109.5 . . ?
H15B C15 H15C 109.5 . . ?
C14 C16 H16A 109.5 . . ?
C14 C16 H16B 109.5 . . ?
H16A C16 H16B 109.5 . . ?
C14 C16 H16C 109.5 . . ?
H16A C16 H16C 109.5 . . ?
H16B C16 H16C 109.5 . . ?
N5 C17 N6 176.2(6) . . ?
N7 C18 N6 177.4(8) . . ?
N8 C19 N9 173.1(7) . . ?
N10 C20 N9 171.6(8) . . ?
C19 N9 C20 117.1(6) . . ?
C1 N1 C14 111.1(5) . . ?
C1 N1 Ni1 104.7(4) . . ?
C14 N1 Ni1 121.6(3) . . ?
C1 N1 H1C 106.1 . . ?
C14 N1 H1C 106.1 . . ?
Ni1 N1 H1C 106.1 . . ?
C2 N2 C3 113.2(4) . . ?
C2 N2 Ni1 105.8(3) . . ?
C3 N2 Ni1 116.9(4) . . ?
C2 N2 H2C 106.8 . . ?
C3 N2 H2C 106.8 . . ?
Ni1 N2 H2C 106.8 . . ?
C9 N3 C6 113.2(5) . . ?
C9 N3 Ni1 104.8(3) . . ?
C6 N3 Ni1 121.3(3) . . ?
C9 N3 H3A 105.4 . . ?
C6 N3 H3A 105.4 . . ?
Ni1 N3 H3A 105.4 . . ?
C10 N4 C11 112.3(5) . . ?
C10 N4 Ni1 105.9(4) . . ?
C11 N4 Ni1 115.0(3) . . ?
C10 N4 H4D 107.8 . . ?
C11 N4 H4D 107.8 . . ?
Ni1 N4 H4D 107.8 . . ?
C17 N5 Ni1 152.0(5) . . ?
C18 N6 C17 117.1(5) . . ?
C19 N8 Ni1 173.8(5) . . ?
N8 Ni1 N5 86.89(19) . . ?
N8 Ni1 N2 170.3(2) . . ?
N5 Ni1 N2 87.07(18) . . ?
N8 Ni1 N4 88.06(19) . . ?
N5 Ni1 N4 170.85(18) . . ?
N2 Ni1 N4 98.90(18) . . ?
N8 Ni1 N1 103.58(19) . . ?
N5 Ni1 N1 86.57(19) . . ?
N2 Ni1 N1 83.62(18) . . ?
N4 Ni1 N1 87.22(18) . . ?
N8 Ni1 N3 87.38(19) . . ?
N5 Ni1 N3 104.21(19) . . ?
N2 Ni1 N3 86.75(18) . . ?
N4 Ni1 N3 83.16(18) . . ?
N1 Ni1 N3 165.18(19) . . ?

loop_
_geom_bond_atom_site_label_1
_geom_bond_atom_site_label_2
_geom_bond_distance
_geom_bond_site_symmetry_2
_geom_bond_publ_flag
C1 N1 1.488(7) . ?
C1 C2 1.528(8) . ?
C1 H1A 0.9900 . ?
C1 H1B 0.9900 . ?
C2 N2 1.471(7) . ?
C2 H2A 0.9900 . ?
C2 H2B 0.9900 . ?
C3 N2 1.498(8) . ?
C3 C4 1.543(8) . ?
C3 C5 1.546(9) . ?
C3 H3 1.0000 . ?
C4 H4A 0.9800 . ?
C4 H4B 0.9800 . ?
C4 H4C 0.9800 . ?
C5 C6 1.539(8) . ?
C5 H5A 0.9900 . ?
C5 H5B 0.9900 . ?
C6 C7 1.512(10) . ?
C6 N3 1.519(8) . ?
C6 C8 1.547(9) . ?
C7 H7A 0.9800 . ?
C7 H7B 0.9800 . ?
C7 H7C 0.9800 . ?
C8 H8A 0.9800 . ?
C8 H8B 0.9800 . ?
C8 H8C 0.9800 . ?
C9 N3 1.474(8) . ?
C9 C10 1.531(11) . ?
C9 H9A 0.9900 . ?
C9 H9B 0.9900 . ?
C10 N4 1.482(7) . ?
C10 H10A 0.9900 . ?
C10 H10B 0.9900 . ?
C11 N4 1.514(7) . ?
C11 C13 1.534(9) . ?
C11 C12 1.543(9) . ?
C11 H11 1.0000 . ?
C12 H12A 0.9800 . ?
C12 H12B 0.9800 . ?
C12 H12C 0.9800 . ?
C13 C14 1.526(8) . ?
C13 H13A 0.9900 . ?
C13 H13B 0.9900 . ?
C14 N1 1.519(8) . ?
C14 C16 1.540(8) . ?
C14 C15 1.556(8) . ?
C15 H15A 0.9800 . ?
C15 H15B 0.9800 . ?
C15 H15C 0.9800 . ?
C16 H16A 0.9800 . ?
C16 H16B 0.9800 . ?
C16 H16C 0.9800 . ?
C17 N5 1.164(7) . ?
C17 N6 1.320(8) . ?
C18 N7 1.182(9) . ?
C18 N6 1.313(9) . ?
C19 N8 1.159(8) . ?
C19 N9 1.327(8) . ?
C20 N10 1.154(8) . ?
C20 N9 1.338(9) . ?
N1 Ni1 2.184(5) . ?
N1 H1C 0.9300 . ?
N2 Ni1 2.147(5) . ?
N2 H2C 0.9300 . ?
N3 Ni1 2.199(5) . ?
N3 H3A 0.9300 . ?
N4 Ni1 2.154(4) . ?
N4 H4D 0.9300 . ?
N5 Ni1 2.129(5) . ?
N8 Ni1 2.067(5) . ?

loop_
_geom_hbond_atom_site_label_D
_geom_hbond_atom_site_label_H
_geom_hbond_atom_site_label_A
_geom_hbond_distance_DH
_geom_hbond_distance_HA
_geom_hbond_distance_DA
_geom_hbond_angle_DHA
_geom_hbond_site_symmetry_A
N3 H3A N7 0.93 2.34 3.247(8) 166.3 1_556
N2 H2C N6 0.93 2.18 3.099(7) 169.2 1_455
N1 H1C N10 0.93 2.27 3.172(8) 162.0 1_554

loop_
_geom_torsion_atom_site_label_1
_geom_torsion_atom_site_label_2
_geom_torsion_atom_site_label_3
_geom_torsion_atom_site_label_4
_geom_torsion
_geom_torsion_site_symmetry_1
_geom_torsion_site_symmetry_2
_geom_torsion_site_symmetry_3
_geom_torsion_site_symmetry_4
_geom_torsion_publ_flag
N1 C1 C2 N2 -58.6(6) . . . . ?
N2 C3 C5 C6 69.5(7) . . . . ?
C4 C3 C5 C6 -166.3(6) . . . . ?
C3 C5 C6 C7 60.3(8) . . . . ?
C3 C5 C6 N3 -60.5(8) . . . . ?
C3 C5 C6 C8 179.2(6) . . . . ?
N3 C9 C10 N4 -59.0(6) . . . . ?
N4 C11 C13 C14 71.1(7) . . . . ?
C12 C11 C13 C14 -165.6(6) . . . . ?
C11 C13 C14 N1 -59.4(7) . . . . ?
C11 C13 C14 C16 177.1(5) . . . . ?
C11 C13 C14 C15 59.5(7) . . . . ?
N8 C19 N9 C20 -167(5) . . . . ?
N10 C20 N9 C19 173(5) . . . . ?
C2 C1 N1 C14 173.5(5) . . . . ?
C2 C1 N1 Ni1 40.4(5) . . . . ?
C13 C14 N1 C1 -75.1(6) . . . . ?
C16 C14 N1 C1 46.8(7) . . . . ?
C15 C14 N1 C1 162.9(5) . . . . ?
C13 C14 N1 Ni1 48.9(6) . . . . ?
C16 C14 N1 Ni1 170.8(4) . . . . ?
C15 C14 N1 Ni1 -73.1(6) . . . . ?
C1 C2 N2 C3 171.8(5) . . . . ?
C1 C2 N2 Ni1 42.5(5) . . . . ?
C4 C3 N2 C2 47.6(6) . . . . ?
C5 C3 N2 C2 170.2(5) . . . . ?
C4 C3 N2 Ni1 171.0(4) . . . . ?
C5 C3 N2 Ni1 -66.4(6) . . . . ?
C10 C9 N3 C6 174.0(4) . . . . ?
C10 C9 N3 Ni1 39.7(5) . . . . ?
C7 C6 N3 C9 162.2(5) . . . . ?
C5 C6 N3 C9 -74.6(6) . . . . ?
C8 C6 N3 C9 43.5(7) . . . . ?
C7 C6 N3 Ni1 -72.0(5) . . . . ?
C5 C6 N3 Ni1 51.3(7) . . . . ?
C8 C6 N3 Ni1 169.3(4) . . . . ?
C9 C10 N4 C11 170.0(4) . . . . ?
C9 C10 N4 Ni1 43.7(5) . . . . ?
C13 C11 N4 C10 170.7(4) . . . . ?
C12 C11 N4 C10 49.0(6) . . . . ?
C13 C11 N4 Ni1 -68.0(5) . . . . ?
C12 C11 N4 Ni1 170.2(4) . . . . ?
N6 C17 N5 Ni1 162(10) . . . . ?
N7 C18 N6 C17 158(18) . . . . ?
N5 C17 N6 C18 -154(10) . . . . ?
N9 C19 N8 Ni1 -125(5) . . . . ?
C19 N8 Ni1 N5 108(5) . . . . ?
C19 N8 Ni1 N2 57(5) . . . . ?
C19 N8 Ni1 N4 -79(5) . . . . ?
C19 N8 Ni1 N1 -166(4) . . . . ?
C19 N8 Ni1 N3 4(5) . . . . ?
C17 N5 Ni1 N8 167.7(10) . . . . ?
C17 N5 Ni1 N2 -19.9(10) . . . . ?
C17 N5 Ni1 N4 111.1(14) . . . . ?
C17 N5 Ni1 N1 63.8(10) . . . . ?
C17 N5 Ni1 N3 -105.8(10) . . . . ?
C2 N2 Ni1 N8 122.9(12) . . . . ?
C3 N2 Ni1 N8 -4.3(14) . . . . ?
C2 N2 Ni1 N5 71.3(4) . . . . ?
C3 N2 Ni1 N5 -55.8(4) . . . . ?
C2 N2 Ni1 N4 -101.7(3) . . . . ?
C3 N2 Ni1 N4 131.1(4) . . . . ?
C2 N2 Ni1 N1 -15.5(3) . . . . ?
C3 N2 Ni1 N1 -142.7(4) . . . . ?
C2 N2 Ni1 N3 175.7(4) . . . . ?
C3 N2 Ni1 N3 48.6(4) . . . . ?
C10 N4 Ni1 N8 70.1(4) . . . . ?
C11 N4 Ni1 N8 -54.5(4) . . . . ?
C10 N4 Ni1 N5 126.6(11) . . . . ?
C11 N4 Ni1 N5 1.9(13) . . . . ?
C10 N4 Ni1 N2 -103.1(4) . . . . ?
C11 N4 Ni1 N2 132.3(4) . . . . ?
C10 N4 Ni1 N1 173.8(4) . . . . ?
C11 N4 Ni1 N1 49.2(4) . . . . ?
C10 N4 Ni1 N3 -17.5(4) . . . . ?
C11 N4 Ni1 N3 -142.1(4) . . . . ?
C1 N1 Ni1 N8 173.0(4) . . . . ?
C14 N1 Ni1 N8 46.1(5) . . . . ?
C1 N1 Ni1 N5 -101.1(4) . . . . ?
C14 N1 Ni1 N5 132.1(4) . . . . ?
C1 N1 Ni1 N2 -13.6(4) . . . . ?
C14 N1 Ni1 N2 -140.5(4) . . . . ?
C1 N1 Ni1 N4 85.6(4) . . . . ?
C14 N1 Ni1 N4 -41.2(4) . . . . ?
C1 N1 Ni1 N3 36.2(9) . . . . ?
C14 N1 Ni1 N3 -90.7(8) . . . . ?
C9 N3 Ni1 N8 -100.3(4) . . . . ?
C6 N3 Ni1 N8 130.1(5) . . . . ?
C9 N3 Ni1 N5 173.6(3) . . . . ?
C6 N3 Ni1 N5 44.0(5) . . . . ?
C9 N3 Ni1 N2 87.4(4) . . . . ?
C6 N3 Ni1 N2 -42.2(5) . . . . ?
C9 N3 Ni1 N4 -12.0(3) . . . . ?
C6 N3 Ni1 N4 -141.6(5) . . . . ?
C9 N3 Ni1 N1 37.9(9) . . . . ?
C6 N3 Ni1 N1 -91.7(8) . . . . ?
